data_4321745
loop_
_publ_author_name
'P. Shiv Halasyamani'
'Robin J. Francis'
'Susan M. Walker'
'Dermot O'Hare'

_publ_contact_author_address
;
Inorganic Chemistry Laboratory
University of Oxford
South Parks Rd.
Oxford
OX1 3QR
;
_publ_contact_author_email 'dermot.ohare@chem.ox.ac.uk '
_publ_contact_author_fax ' 01865 272 690 '
_publ_contact_author_name 'Prof. Dermot O'Hare'
_publ_contact_author_phone ' 01865 272 658 '
_publ_section_title
;
 New Layered Uranium(VI) Molybdates: Syntheses and Structures of
 (NH~3~(CH~2~)~3~NH~3~)(H~3~O)~2~(UO~2~)~3~(MoO~4~)~5~,
 C(NH~2~)~3~(OH)(MoO~4~), (C~4~H~12~N~2~)(UO~2~)(MoO~4~)~2~, and
 (C~5~H~14~N~2~)(UO~2~)(MoO~4~)~2.H~2~O
;
_journal_name_full 'Inorganic Chemistry'
_journal_page_first 271
_journal_page_last 279
_journal_paper_doi 10.1021/ic980836r
_journal_volume 38
_journal_year 1999
_chemical_compound_source 'hydrothermal synthesis'
_chemical_formula_moiety 'C2 H14 U2 MO2 O14 N6'
_chemical_formula_structural 'C2 H14 U2 MO2 O14 N6'
_chemical_formula_sum 'C2 H14 Mo2 N6 O14 U2'
_chemical_formula_weight 1014.07
_chemical_name_systematic
;
 
 ?
;
_space_group_IT_number 14
_symmetry_cell_setting monoclinic
_symmetry_Int_Tables_number 14
_symmetry_space_group_name_Hall '-P 2ybc'
_symmetry_space_group_name_H-M 'P 1 21/c 1'
_atom_sites_solution_hydrogens geom
_atom_sites_solution_primary direct
_atom_sites_solution_secondary difmap
_cell_angle_alpha 90
_cell_angle_beta 113.125(3)
_cell_angle_gamma 90
_cell_formula_units_Z 4
_cell_length_a 15.411(1)
_cell_length_b 7.086(1)
_cell_length_c 18.108(1)
_cell_measurement_reflns_used 25
_cell_measurement_temperature 150.0(2)
_cell_measurement_theta_max 0
_cell_measurement_theta_min 0
_cell_volume 1818.5(3)
_computing_molecular_graphics 'Ortep-3 for Windows (Farrugia, 1997)'
_computing_publication_material 'WinGX publication routines (Farrugia, 1997)'
_computing_structure_refinement 'SHELXL-93 (Sheldrick, 1993)'
_diffrn_ambient_temperature 150.0(2)
_diffrn_radiation_monochromator graphite
_diffrn_radiation_source 'fine-focus sealed tube'
_diffrn_radiation_type MoK\a
_diffrn_radiation_wavelength 0.71073
_diffrn_reflns_av_R_equivalents 0.0370
_diffrn_reflns_av_sigmaI/netI 0.0277
_diffrn_reflns_limit_h_max 19
_diffrn_reflns_limit_h_min 0
_diffrn_reflns_limit_k_max 8
_diffrn_reflns_limit_k_min 0
_diffrn_reflns_limit_l_max 20
_diffrn_reflns_limit_l_min -22
_diffrn_reflns_number 3494
_diffrn_reflns_theta_max 26.48
_diffrn_reflns_theta_min 1.44
_exptl_absorpt_coefficient_mu 19.181
_exptl_crystal_colour yellow
_exptl_crystal_density_diffrn 3.697
_exptl_crystal_density_method none
_exptl_crystal_description prism
_exptl_crystal_F_000 1784
_exptl_crystal_size_max 0.20
_exptl_crystal_size_mid 0.15
_exptl_crystal_size_min 0.15
_refine_diff_density_max 2.393
_refine_diff_density_min -1.858
_refine_diff_density_rms 0.287
_refine_ls_extinction_method none
_refine_ls_goodness_of_fit_all 1.253
_refine_ls_goodness_of_fit_obs 1.245
_refine_ls_matrix_type full
_refine_ls_number_parameters 223
_refine_ls_number_reflns 3494
_refine_ls_number_restraints 0
_refine_ls_restrained_S_all 1.253
_refine_ls_R_factor_all 0.0351
_refine_ls_R_factor_obs 0.0325
_refine_ls_shift/esd_max -0.001
_refine_ls_shift/esd_mean 0
_refine_ls_structure_factor_coef Fsqd
_refine_ls_weighting_details 'w=1/[\s^2^(Fo^2^)+(0.0361P)^2^+9.9436P] where P=(Fo^2^+2Fc^2^)/3'
_refine_ls_weighting_scheme calc
_refine_ls_wR_factor_all 0.0798
_refine_ls_wR_factor_obs 0.0768
_reflns_number_observed 3284
_reflns_number_total 3494
_reflns_observed_criterion >2sigma(I)
_cod_data_source_file ic980836r_2.cif
_cod_data_source_block umoguanidine
_cod_depositor_comments
;
The following automatic conversions were performed:

'_refine_ls_weighting_scheme' value 'calc
w=1/[\s^2^(Fo^2^)+(0.0361P)^2^+9.9436P] where P=(Fo^2^+2Fc^2^)/3' was
changed to 'calc'. New tag '_refine_ls_weighting_details' was
created. The value of the new tag was set to
'w=1/[\s^2^(Fo^2^)+(0.0361P)^2^+9.9436P] where P=(Fo^2^+2Fc^2^)/3'.

Automatic conversion script
Id: cif_fix_values 3143 2015-03-26 13:38:13Z robertas 
;
_cod_original_sg_symbol_H-M 'P 21/c'
_cod_database_code 4321745

loop_
_symmetry_equiv_pos_as_xyz
'x, y, z'
'-x, y+1/2, -z+1/2'
'-x, -y, -z'
'x, -y-1/2, z-1/2'

loop_
_atom_site_aniso_label
_atom_site_aniso_U_11
_atom_site_aniso_U_22
_atom_site_aniso_U_33
_atom_site_aniso_U_23
_atom_site_aniso_U_13
_atom_site_aniso_U_12
U1 0.0083(1) 0.0092(2) 0.0057(1) 0.00104(9) -0.0041(1) -0.0011(1)
U2 0.0075(2) 0.0095(2) 0.0060(2) 0.00094(9) -0.0040(1) -0.0007(1)
Mo1 0.0088(3) 0.0093(4) 0.0073(3) -0.0005(2) -0.0051(3) 0.0006(2)
Mo2 0.0100(3) 0.0080(4) 0.0055(3) -0.0006(2) -0.0037(2) 0.0002(2)
O1 0.014(3) 0.030(4) 0.013(3) 0.010(2) 0.001(2) -0.003(2)
O2 0.019(3) 0.022(4) 0.015(3) -0.004(2) 0.002(2) 0.000(2)
O3 0.013(2) 0.006(2) 0.009(2) -0.003(1) -0.008(2) 0.000(1)
O4 0.013(2) 0.004(2) 0.008(2) 0.003(1) -0.001(1) -0.001(1)
O5 0.013(2) 0.006(2) 0.009(2) -0.003(1) -0.008(2) 0.000(1)
O6 0.013(2) 0.004(2) 0.008(2) 0.003(1) -0.001(1) -0.001(1)
O7 0.015(3) 0.015(3) 0.016(3) 0.006(2) 0.005(2) 0.001(2)
O8 0.021(3) 0.010(3) 0.015(3) -0.004(2) -0.007(2) -0.002(2)
O9 0.016(3) 0.023(3) 0.006(3) 0.002(2) -0.003(2) -0.001(2)
O10 0.015(3) 0.013(3) 0.011(3) 0.000(2) 0.001(2) 0.003(2)
O11 0.022(3) 0.013(3) 0.021(3) -0.001(2) 0.009(3) 0.002(2)
O12 0.019(3) 0.013(3) 0.013(3) 0.002(2) -0.003(2) 0.004(2)
O13 0.017(3) 0.013(3) 0.015(3) 0.005(2) 0.002(2) -0.001(2)
O14 0.010(3) 0.021(3) 0.013(3) -0.001(2) -0.004(2) 0.001(2)
C1 0.023(5) 0.039(6) 0.018(5) 0.001(4) 0.002(4) -0.005(4)
C2 0.015(4) 0.023(5) 0.015(4) 0.008(3) 0.003(3) 0.001(3)
N1 0.049(6) 0.017(5) 0.026(5) -0.003(3) 0.021(4) -0.007(3)
N2 0.035(5) 0.068(7) 0.027(5) -0.017(4) 0.015(4) -0.015(5)
N3 0.054(6) 0.036(6) 0.040(5) -0.002(4) 0.032(5) -0.016(4)
N4 0.028(4) 0.027(5) 0.016(4) 0.005(3) 0.008(3) -0.002(3)
N5 0.032(4) 0.029(5) 0.015(4) -0.002(3) 0.007(3) -0.014(3)
N6 0.029(4) 0.021(4) 0.017(4) 0.003(3) 0.006(3) -0.008(3)

loop_
_atom_site_label
_atom_site_type_symbol
_atom_site_fract_x
_atom_site_fract_y
_atom_site_fract_z
_atom_site_U_iso_or_equiv
_atom_site_thermal_displace_type
_atom_site_occupancy
_atom_site_calc_flag
_atom_site_refinement_flags
_atom_site_disorder_group
U1 U 0.14079(2) 0.04598(4) 0.39898(2) 0.0098(1) Uani 1 d . .
U2 U 0.33688(2) 0.00293(4) 0.61794(2) 0.0097(1) Uani 1 d . .
Mo1 Mo 0.41298(5) 0.51779(9) 0.71237(4) 0.0110(2) Uani 1 d . .
Mo2 Mo 0.08262(5) -0.47425(9) 0.30350(4) 0.0099(1) Uani 1 d . .
O1 O 0.4178(4) 0.0501(9) 0.5719(4) 0.020(1) Uani 1 d . .
O2 O 0.3791(4) 0.5999(9) 0.7853(3) 0.020(1) Uani 1 d . .
O3 O 0.2396(4) -0.1525(8) 0.5018(3) 0.0136(8) Uani 1 d . .
H3 H 0.2397(4) -0.2872(8) 0.4962(3) 0.017 Uiso 1 calc R .
O4 O 0.2271(4) 0.1965(7) 0.5206(3) 0.0100(8) Uani 1 d . .
H4 H 0.2184(4) 0.3271(7) 0.5300(3) 0.012 Uiso 1 calc R .
O5 O 0.3551(4) 0.3021(8) 0.6745(3) 0.0136(8) Uani 1 d . .
O6 O 0.0490(4) -0.0051(7) 0.4321(3) 0.0100(8) Uani 1 d . .
O7 O 0.2357(4) 0.1040(8) 0.3693(3) 0.015(1) Uani 1 d . .
O8 O 0.1331(4) -0.2559(8) 0.3461(3) 0.019(1) Uani 1 d . .
O9 O -0.0371(4) -0.4346(9) 0.2366(3) 0.017(1) Uani 1 d . .
O10 O 0.0909(4) -0.6364(8) 0.3818(3) 0.014(1) Uani 1 d . .
O11 O 0.1441(4) -0.5656(9) 0.2506(4) 0.018(1) Uani 1 d . .
O12 O 0.3821(4) 0.6841(8) 0.6319(3) 0.017(1) Uani 1 d . .
O13 O 0.2539(4) -0.0536(8) 0.6604(3) 0.016(1) Uani 1 d . .
O14 O 0.5375(4) 0.4792(8) 0.7550(3) 0.017(1) Uani 1 d . .
C1 C 0.3697(7) 0.554(1) 0.4242(6) 0.028(2) Uani 1 d . .
C2 C 0.1287(6) 0.485(1) 0.6094(5) 0.019(2) Uani 1 d . .
N1 N 0.3389(6) 0.479(1) 0.4767(5) 0.029(2) Uani 1 d . .
H1A H 0.3119(6) 0.355(1) 0.4678(5) 0.036 Uiso 1 calc R .
H1B H 0.3437(6) 0.549(1) 0.5236(5) 0.036 Uiso 1 calc R .
N2 N 0.3633(7) 0.459(1) 0.3598(6) 0.043(3) Uani 1 d . .
H2A H 0.3363(7) 0.335(1) 0.3506(6) 0.053 Uiso 1 calc R .
H2B H 0.3856(7) 0.514(1) 0.3220(6) 0.053 Uiso 1 calc R .
N3 N 0.4073(7) 0.727(1) 0.4371(6) 0.039(2) Uani 1 d . .
H3A H 0.4297(7) 0.781(1) 0.3994(6) 0.049 Uiso 1 calc R .
H3B H 0.4119(7) 0.796(1) 0.4841(6) 0.049 Uiso 1 calc R .
N4 N 0.1223(6) -0.439(1) 0.5397(4) 0.024(2) Uani 1 d . .
N5 N 0.1624(6) 0.584(1) 0.6766(4) 0.026(2) Uani 1 d . .
H5A H 0.1633(6) 0.530(1) 0.7256(4) 0.033 Uiso 1 calc R .
H5B H 0.1859(6) 0.709(1) 0.6765(4) 0.033 Uiso 1 calc R .
N6 N 0.0963(5) 0.311(1) 0.6103(4) 0.023(2) Uani 1 d . .
H6A H 0.0975(5) 0.259(1) 0.6596(4) 0.029 Uiso 1 calc R .
H6B H 0.0717(5) 0.239(1) 0.5617(4) 0.029 Uiso 1 calc R .

loop_
_atom_type_symbol
_atom_type_description
_atom_type_scat_dispersion_real
_atom_type_scat_dispersion_imag
_atom_type_scat_source
C C 0.0033 0.0016 'International Tables Vol C Tables 4.2.6.8 and 6.1.1.4'
H H 0 0 'International Tables Vol C Tables 4.2.6.8 and 6.1.1.4'
O O 0.0106 0.006 'International Tables Vol C Tables 4.2.6.8 and 6.1.1.4'
N N 0.0061 0.0033 'International Tables Vol C Tables 4.2.6.8 and 6.1.1.4'
Mo Mo -1.6832 0.6857 'International Tables Vol C Tables 4.2.6.8 and 6.1.1.4'
U U -9.6767 9.6646 'International Tables Vol C Tables 4.2.6.8 and 6.1.1.4'

loop_
_geom_angle_atom_site_label_1
_geom_angle_atom_site_label_2
_geom_angle_atom_site_label_3
_geom_angle
_geom_angle_site_symmetry_1
_geom_angle_site_symmetry_3
O6 U1 O7 177.5(2) . .
O6 U1 O8 91.9(2) . .
O7 U1 O8 90.2(3) . .
O6 U1 O4 90.5(2) . .
O7 U1 O4 87.0(2) . .
O8 U1 O4 136.5(2) . .
O6 U1 O9 93.4(2) . 2
O7 U1 O9 88.4(2) . 2
O8 U1 O9 73.7(2) . 2
O4 U1 O9 149.4(2) . 2
O6 U1 O3 88.0(2) . .
O7 U1 O3 91.4(2) . .
O8 U1 O3 71.9(2) . .
O4 U1 O3 64.8(2) . .
O9 U1 O3 145.6(2) 2 .
O6 U1 O10 88.7(2) . 1_565
O7 U1 O10 90.2(2) . 1_565
O8 U1 O10 149.5(2) . 1_565
O4 U1 O10 74.0(2) . 1_565
O9 U1 O10 75.7(2) 2 1_565
O3 U1 O10 138.6(2) . 1_565
O6 U1 U2 92.4(2) . .
O7 U1 U2 85.8(2) . .
O8 U1 U2 103.7(1) . .
O4 U1 U2 32.7(1) . .
O9 U1 U2 173.6(1) 2 .
O3 U1 U2 32.3(1) . .
O10 U1 U2 106.7(1) 1_565 .
O13 U2 O1 177.1(3) . .
O13 U2 O5 89.9(2) . .
O1 U2 O5 92.8(3) . .
O13 U2 O3 88.1(2) . .
O1 U2 O3 89.2(2) . .
O5 U2 O3 139.0(2) . .
O13 U2 O4 91.6(2) . .
O1 U2 O4 88.2(2) . .
O5 U2 O4 74.0(2) . .
O3 U2 O4 65.1(2) . .
O13 U2 O12 88.3(2) . 1_545
O1 U2 O12 89.9(3) . 1_545
O5 U2 O12 148.3(2) . 1_545
O3 U2 O12 72.6(2) . 1_545
O4 U2 O12 137.6(2) . 1_545
O13 U2 O14 90.9(2) . 2_646
O1 U2 O14 90.7(2) . 2_646
O5 U2 O14 74.0(2) . 2_646
O3 U2 O14 147.0(2) . 2_646
O4 U2 O14 147.9(2) . 2_646
O12 U2 O14 74.4(2) 1_545 2_646
O13 U2 U1 93.2(2) . .
O1 U2 U1 85.2(2) . .
O5 U2 U1 106.5(1) . .
O3 U2 U1 32.8(1) . .
O4 U2 U1 32.5(1) . .
O12 U2 U1 105.1(1) 1_545 .
O14 U2 U1 175.9(2) 2_646 .
O2 Mo1 O5 109.6(3) . .
O2 Mo1 O14 108.8(3) . .
O5 Mo1 O14 109.2(3) . .
O2 Mo1 O12 110.0(3) . .
O5 Mo1 O12 108.8(3) . .
O14 Mo1 O12 110.5(3) . .
O11 Mo2 O8 109.2(3) . .
O11 Mo2 O9 109.3(3) . .
O8 Mo2 O9 108.6(3) . .
O11 Mo2 O10 108.5(3) . .
O8 Mo2 O10 109.5(3) . .
O9 Mo2 O10 111.8(3) . .
U2 O3 U1 114.8(2) . .
U1 O4 U2 114.7(2) . .
Mo1 O5 U2 156.3(3) . .
Mo2 O8 U1 157.9(4) . .
Mo2 O9 U1 142.8(3) . 2_545
Mo2 O10 U1 129.4(3) . 1_545
Mo1 O12 U2 134.0(3) . 1_565
Mo1 O14 U2 137.8(3) . 2_656
N2 C1 N1 120(1) . .
N2 C1 N3 120(1) . .
N1 C1 N3 119(1) . .
N5 C2 N6 119.4(8) . .
N5 C2 N4 121.2(9) . 1_565
N6 C2 N4 119.4(9) . 1_565

loop_
_geom_bond_atom_site_label_1
_geom_bond_atom_site_label_2
_geom_bond_distance
_geom_bond_site_symmetry_2
U1 O6 1.777(6) .
U1 O7 1.793(6) .
U1 O8 2.328(6) .
U1 O4 2.335(5) .
U1 O9 2.349(5) 2
U1 O3 2.353(5) .
U1 O10 2.359(6) 1_565
U1 U2 3.9415(4) .
U2 O13 1.778(6) .
U2 O1 1.782(6) .
U2 O5 2.323(5) .
U2 O3 2.325(5) .
U2 O4 2.347(5) .
U2 O12 2.348(6) 1_545
U2 O14 2.360(5) 2_646
Mo1 O2 1.702(6) .
Mo1 O5 1.767(5) .
Mo1 O14 1.786(6) .
Mo1 O12 1.787(6) .
Mo2 O11 1.717(6) .
Mo2 O8 1.767(6) .
Mo2 O9 1.788(5) .
Mo2 O10 1.790(6) .
O9 U1 2.349(5) 2_545
O10 U1 2.359(6) 1_545
O12 U2 2.348(6) 1_565
O14 U2 2.360(5) 2_656
C1 N2 1.31(1) .
C1 N1 1.33(1) .
C1 N3 1.33(1) .
C2 N5 1.32(1) .
C2 N6 1.33(1) .
C2 N4 1.33(1) 1_565
N4 C2 1.33(1) 1_545
